data_2223842
loop_
_publ_author_name
'Guzei, Ilia A.'
'Su, Joe W.'
'Spencer, Lara C.'
'Burnette, Ronald R.'

_publ_section_title
;
 (4,7,13,16,21,24-Hexaoxa-1,10-diazabicyclo[8.8.8]hexacosane)sodium
 perchlorate
;
_journal_coeditor_code HK2757
_journal_issue 11
_journal_name_full 'Acta Crystallographica Section E'
_journal_page_first m1381
_journal_page_last m1382
_journal_paper_doi 10.1107/S1600536809039683
_journal_volume 65
_journal_year 2009
_chemical_formula_iupac '[Na (C18 H36 N2 O6)] Cl O4'
_chemical_formula_moiety 'C18 H36 N2 Na O6 +, Cl O4 -'
_chemical_formula_sum 'C18 H36 Cl N2 Na O10'
_chemical_formula_weight 498.93
_chemical_name_systematic
;(4,7,13,16,21,24-Hexaoxa-1,10-diazabicyclo[8.8.8]hexacosane)sodium
 perchlorate
;
_space_group_IT_number 155
_symmetry_cell_setting rhombohedral
_symmetry_space_group_name_Hall 'R 3 2"'
_symmetry_space_group_name_H-M 'R 3 2 :H'
_atom_sites_solution_hydrogens geom
_atom_sites_solution_primary direct
_atom_sites_solution_secondary difmap
_cell_angle_alpha 90.00
_cell_angle_beta 90.00
_cell_angle_gamma 120.00
_cell_formula_units_Z 3
_cell_length_a 8.4730(3)
_cell_length_b 8.4730(3)
_cell_length_c 28.220(3)
_cell_measurement_reflns_used 999
_cell_measurement_temperature 100(2)
_cell_measurement_theta_max 26.35
_cell_measurement_theta_min 2.17
_cell_volume 1754.5(2)
_computing_cell_refinement 'SAINT (Bruker, 2007)'
_computing_data_collection 'SMART (Bruker, 2000)'
_computing_data_reduction 'SAINT (Bruker, 2007)'
_computing_molecular_graphics
;
SHELXTL (Sheldrick, 2008), OLEX2 (Dolomanov et al., 2009)
and DIAMOND (Brandenburg, 1999)
;
_computing_publication_material
;
SHELXTL (Sheldrick, 2008), modiCIFer (Guzei, 2007) and publCIF
(Westrip, 2009)
;
_computing_structure_refinement 'SHELXTL (Sheldrick, 2008)'
_computing_structure_solution 'SHELXTL (Sheldrick, 2008)'
_diffrn_ambient_temperature 100(2)
_diffrn_measured_fraction_theta_full 1.000
_diffrn_measured_fraction_theta_max 1.000
_diffrn_measurement_device_type 'Bruker CCD-1000 area-detector'
_diffrn_measurement_method '0.30\% \w'
_diffrn_radiation_monochromator graphite
_diffrn_radiation_source 'fine-focus sealed tube'
_diffrn_radiation_type Mo-K\a
_diffrn_radiation_wavelength 0.71073
_diffrn_reflns_av_R_equivalents 0.0258
_diffrn_reflns_av_sigmaI/netI 0.0116
_diffrn_reflns_limit_h_max 10
_diffrn_reflns_limit_h_min -10
_diffrn_reflns_limit_k_max 10
_diffrn_reflns_limit_k_min -10
_diffrn_reflns_limit_l_max 35
_diffrn_reflns_limit_l_min -35
_diffrn_reflns_number 6885
_diffrn_reflns_theta_full 26.35
_diffrn_reflns_theta_max 26.35
_diffrn_reflns_theta_min 2.17
_exptl_absorpt_coefficient_mu 0.237
_exptl_absorpt_correction_T_max 0.9216
_exptl_absorpt_correction_T_min 0.8926
_exptl_absorpt_correction_type multi-scan
_exptl_absorpt_process_details '(SADABS; Bruker, 2007)'
_exptl_crystal_colour colorless
_exptl_crystal_density_diffrn 1.417
_exptl_crystal_density_method 'not measured'
_exptl_crystal_description block
_exptl_crystal_F_000 798
_exptl_crystal_size_max 0.49
_exptl_crystal_size_mid 0.37
_exptl_crystal_size_min 0.35
_refine_diff_density_max 0.279
_refine_diff_density_min -0.177
_refine_ls_abs_structure_details 'Flack (1983), 319 Friedel pairs'
_refine_ls_abs_structure_Flack 0.01(15)
_refine_ls_extinction_method none
_refine_ls_goodness_of_fit_ref 1.113
_refine_ls_hydrogen_treatment constr
_refine_ls_matrix_type full
_refine_ls_number_parameters 85
_refine_ls_number_reflns 805
_refine_ls_number_restraints 144
_refine_ls_restrained_S_all 1.083
_refine_ls_R_factor_all 0.0390
_refine_ls_R_factor_gt 0.0367
_refine_ls_shift/su_max 0.000
_refine_ls_shift/su_mean 0.000
_refine_ls_structure_factor_coef Fsqd
_refine_ls_weighting_details 'calc w=1/[\s^2^(Fo^2^)+(0.0715P)^2^+1.1083P] where P=(Fo^2^+2Fc^2^)/3'
_refine_ls_weighting_scheme calc
_refine_ls_wR_factor_gt 0.1088
_refine_ls_wR_factor_ref 0.1126
_reflns_number_gt 765
_reflns_number_total 805
_reflns_threshold_expression I>2\s(I)
_cod_data_source_file hk2757.cif
_cod_data_source_block I
_cod_original_sg_symbol_H-M 'R 3 2'
_cod_database_code 2223842
_cod_database_fobs_code 2223842

loop_
_symmetry_equiv_pos_as_xyz
'x, y, z'
'-y, x-y, z'
'-x+y, -x, z'
'y, x, -z'
'-x, -x+y, -z'
'x-y, -y, -z'
'x+2/3, y+1/3, z+1/3'
'-y+2/3, x-y+1/3, z+1/3'
'-x+y+2/3, -x+1/3, z+1/3'
'y+2/3, x+1/3, -z+1/3'
'-x+2/3, -x+y+1/3, -z+1/3'
'x-y+2/3, -y+1/3, -z+1/3'
'x+1/3, y+2/3, z+2/3'
'-y+1/3, x-y+2/3, z+2/3'
'-x+y+1/3, -x+2/3, z+2/3'
'y+1/3, x+2/3, -z+2/3'
'-x+1/3, -x+y+2/3, -z+2/3'
'x-y+1/3, -y+2/3, -z+2/3'

loop_
_atom_site_type_symbol
_atom_site_label
_atom_site_fract_x
_atom_site_fract_y
_atom_site_fract_z
_atom_site_U_iso_or_equiv
_atom_site_adp_type
_atom_site_calc_flag
_atom_site_refinement_flags
_atom_site_occupancy
_atom_site_disorder_assembly
_atom_site_disorder_group
Cl Cl1 1.0000 1.0000 1.0000 0.0347(3) Uani d SDU 1 . .
Na Na1 0.6667 0.3333 0.8333 0.0246(3) Uani d SU 1 . .
O O1 0.9844(2) 0.5262(3) 0.86993(4) 0.0589(6) Uani d DU 1 . .
O O2 1.0000 1.0000 0.94963(15) 0.0768(17) Uani d SPDU 0.50 . 1
O O3 0.8972(8) 0.8167(4) 1.01732(13) 0.0762(10) Uani d PDU 0.50 . 1
N N1 0.6667 0.3333 0.92846(8) 0.0420(6) Uani d SDU 1 . .
C C1 0.8527(6) 0.3802(11) 0.9424(2) 0.0688(15) Uani d PDU 0.60 A 1
H H1A 0.8634 0.3967 0.9772 0.083 Uiso calc PR 0.60 A 1
H H1B 0.8694 0.2754 0.9348 0.083 Uiso calc PR 0.60 A 1
C C1A 0.8443(7) 0.4767(11) 0.9471(3) 0.0534(16) Uani d PDU 0.40 A 2
H H1C 0.8525 0.5973 0.9452 0.064 Uiso calc PR 0.40 A 2
H H1D 0.8581 0.4518 0.9807 0.064 Uiso calc PR 0.40 A 2
C C2 1.0022(10) 0.5443(10) 0.92024(13) 0.0614(18) Uani d PDU 0.60 A 1
H H2A 0.9972 0.6535 0.9305 0.074 Uiso calc PR 0.60 A 1
H H2B 1.1210 0.5592 0.9301 0.074 Uiso calc PR 0.60 A 1
C C2A 0.9880(17) 0.475(3) 0.9180(2) 0.087(4) Uani d PDU 0.40 A 2
H H2C 1.1084 0.5602 0.9319 0.104 Uiso calc PR 0.40 A 2
H H2D 0.9725 0.3514 0.9186 0.104 Uiso calc PR 0.40 A 2
C C3 1.0622(10) 0.7167(5) 0.85941(11) 0.087(2) Uani d PDU 0.60 A 1
H H3A 1.1909 0.7854 0.8699 0.105 Uiso calc PR 0.60 A 1
H H3B 0.9934 0.7671 0.8756 0.105 Uiso calc PR 0.60 A 1
C C3A 1.1033(9) 0.6727(12) 0.8398(4) 0.094(4) Uani d PDU 0.40 A 2
H H3C 1.1327 0.6254 0.8110 0.113 Uiso calc PR 0.40 A 2
H H3D 1.2183 0.7554 0.8565 0.113 Uiso calc PR 0.40 A 2

loop_
_atom_site_aniso_label
_atom_site_aniso_U_11
_atom_site_aniso_U_22
_atom_site_aniso_U_33
_atom_site_aniso_U_12
_atom_site_aniso_U_13
_atom_site_aniso_U_23
Cl1 0.0316(3) 0.0316(3) 0.0408(5) 0.01580(17) 0.000 0.000
Na1 0.0265(4) 0.0265(4) 0.0208(6) 0.0132(2) 0.000 0.000
O1 0.0367(7) 0.0832(14) 0.0448(8) 0.0211(8) -0.0063(6) 0.0004(7)
O2 0.093(3) 0.093(3) 0.045(3) 0.0464(14) 0.000 0.000
O3 0.071(3) 0.0472(18) 0.109(3) 0.028(2) 0.015(3) 0.0307(17)
N1 0.0486(9) 0.0486(9) 0.0289(10) 0.0243(5) 0.000 0.000
C1 0.068(3) 0.087(4) 0.037(2) 0.028(3) -0.026(2) 0.003(3)
C1A 0.060(4) 0.058(4) 0.032(3) 0.022(4) -0.017(3) 0.000(3)
C2 0.040(3) 0.077(4) 0.047(3) 0.014(2) -0.008(2) -0.0187(19)
C2A 0.046(4) 0.146(12) 0.054(5) 0.037(6) -0.025(3) 0.008(5)
C3 0.067(4) 0.056(3) 0.088(4) -0.007(3) -0.033(3) 0.000(3)
C3A 0.041(4) 0.100(7) 0.089(6) -0.005(4) 0.009(4) -0.004(5)

loop_
_atom_type_symbol
_atom_type_description
_atom_type_scat_dispersion_real
_atom_type_scat_dispersion_imag
_atom_type_scat_source
C C 0.0033 0.0016 'International Tables Vol C Tables 4.2.6.8 and 6.1.1.4'
H H 0.0000 0.0000 'International Tables Vol C Tables 4.2.6.8 and 6.1.1.4'
Cl Cl 0.1484 0.1585 'International Tables Vol C Tables 4.2.6.8 and 6.1.1.4'
N N 0.0061 0.0033 'International Tables Vol C Tables 4.2.6.8 and 6.1.1.4'
Na Na 0.0362 0.0249 'International Tables Vol C Tables 4.2.6.8 and 6.1.1.4'
O O 0.0106 0.0060 'International Tables Vol C Tables 4.2.6.8 and 6.1.1.4'

loop_
_geom_angle_atom_site_label_1
_geom_angle_atom_site_label_2
_geom_angle_atom_site_label_3
_geom_angle_site_symmetry_1
_geom_angle_site_symmetry_3
_geom_angle
_geom_angle_publ_flag
O2 Cl1 O2 4_557 . 180.000(4) yes
O2 Cl1 O3 4_557 4_557 109.92(16) yes
O2 Cl1 O3 . 4_557 70.08(16) yes
O2 Cl1 O3 4_557 2_765 70.08(16) yes
O2 Cl1 O3 . 2_765 109.92(16) yes
O3 Cl1 O3 4_557 2_765 172.5(5) yes
O2 Cl1 O3 4_557 . 70.08(16) yes
O2 Cl1 O3 . . 109.92(16) yes
O3 Cl1 O3 4_557 . 64.6(5) yes
O3 Cl1 O3 2_765 . 109.01(16) yes
O2 Cl1 O3 4_557 6_677 109.92(16) yes
O2 Cl1 O3 . 6_677 70.08(16) yes
O3 Cl1 O3 4_557 6_677 109.01(16) yes
O3 Cl1 O3 2_765 6_677 77.6(5) yes
O3 Cl1 O3 . 6_677 172.5(5) yes
O2 Cl1 O3 4_557 3_675 70.08(16) yes
O2 Cl1 O3 . 3_675 109.92(16) yes
O3 Cl1 O3 4_557 3_675 77.6(5) yes
O3 Cl1 O3 2_765 3_675 109.01(16) yes
O3 Cl1 O3 . 3_675 109.01(16) yes
O3 Cl1 O3 6_677 3_675 64.6(4) yes
O2 Cl1 O3 4_557 5_767 109.92(16) yes
O2 Cl1 O3 . 5_767 70.08(16) yes
O3 Cl1 O3 4_557 5_767 109.01(16) yes
O3 Cl1 O3 2_765 5_767 64.6(5) yes
O3 Cl1 O3 . 5_767 77.6(5) yes
O3 Cl1 O3 6_677 5_767 109.01(16) yes
O3 Cl1 O3 3_675 5_767 172.5(5) yes
O1 Na1 O1 . 3_665 104.90(3) ?
O1 Na1 O1 . 17_656 167.11(9) ?
O1 Na1 O1 3_665 17_656 86.11(9) ?
O1 Na1 O1 . 2_655 104.90(3) ?
O1 Na1 O1 3_665 2_655 104.90(3) ?
O1 Na1 O1 17_656 2_655 65.09(7) ?
O1 Na1 O1 . 16_546 65.09(7) ?
O1 Na1 O1 3_665 16_546 167.11(9) ?
O1 Na1 O1 17_656 16_546 104.90(3) ?
O1 Na1 O1 2_655 16_546 86.11(9) ?
O1 Na1 O1 . 18_556 86.11(9) ?
O1 Na1 O1 3_665 18_556 65.09(7) ?
O1 Na1 O1 17_656 18_556 104.89(3) ?
O1 Na1 O1 2_655 18_556 167.11(9) ?
O1 Na1 O1 16_546 18_556 104.89(3) ?
O1 Na1 N1 . . 66.27(3) ?
O1 Na1 N1 3_665 . 66.27(3) ?
O1 Na1 N1 17_656 . 113.73(3) ?
O1 Na1 N1 2_655 . 66.27(3) ?
O1 Na1 N1 16_546 . 113.73(3) ?
O1 Na1 N1 18_556 . 113.73(3) ?
O1 Na1 N1 . 16_546 113.73(3) ?
O1 Na1 N1 3_665 16_546 113.73(3) ?
O1 Na1 N1 17_656 16_546 66.27(3) ?
O1 Na1 N1 2_655 16_546 113.73(3) ?
O1 Na1 N1 16_546 16_546 66.27(3) ?
O1 Na1 N1 18_556 16_546 66.27(3) ?
N1 Na1 N1 . 16_546 180.0 ?
C3A O1 C2A . . 135.9(9) ?
C2 O1 C3 . . 96.9(4) ?
C3A O1 Na1 . . 112.0(4) ?
C2A O1 Na1 . . 111.3(6) ?
C2 O1 Na1 . . 119.3(3) ?
C3 O1 Na1 . . 112.2(3) ?
Cl1 O2 O3 . 6_677 55.32(15) ?
Cl1 O2 O3 . 5_767 55.32(15) ?
O3 O2 O3 6_677 5_767 90.8(2) ?
Cl1 O2 O3 . 4_557 55.32(15) ?
O3 O2 O3 6_677 4_557 90.8(2) ?
O3 O2 O3 5_767 4_557 90.8(2) ?
Cl1 O3 O3 . 4_557 57.7(2) ?
Cl1 O3 O2 . 4_557 54.60(16) ?
O3 O3 O2 4_557 4_557 94.9(4) ?
Cl1 O3 O3 . 5_767 51.2(2) ?
O3 O3 O3 4_557 5_767 88.7(3) ?
O2 O3 O3 4_557 5_767 85.6(3) ?
C1 N1 C1 . 3_665 113.1(2) ?
C1 N1 C1 . 2_655 113.1(2) ?
C1 N1 C1 3_665 2_655 113.1(2) ?
C1A N1 C1A 3_665 . 108.0(3) ?
C1A N1 C1A 3_665 2_655 108.0(3) ?
C1A N1 C1A . 2_655 108.0(3) ?
C1 N1 Na1 . . 105.5(2) ?
C1 N1 Na1 3_665 . 105.5(3) ?
C1 N1 Na1 2_655 . 105.5(2) ?
C1A N1 Na1 3_665 . 110.9(3) ?
C1A N1 Na1 . . 110.9(3) ?
C1A N1 Na1 2_655 . 110.9(3) ?
C2 C1 N1 . . 116.1(6) ?
C2 C1 H1A . . 108.3 ?
N1 C1 H1A . . 108.3 ?
C2 C1 H1B . . 108.3 ?
N1 C1 H1B . . 108.3 ?
H1A C1 H1B . . 107.4 ?
C2A C1A N1 . . 107.4(8) ?
C2A C1A H1C . . 110.2 ?
N1 C1A H1C . . 110.2 ?
C2A C1A H1D . . 110.2 ?
N1 C1A H1D . . 110.2 ?
H1C C1A H1D . . 108.5 ?
O1 C2 C1 . . 109.0(4) ?
O1 C2 H2A . . 109.9 ?
C1 C2 H2A . . 109.9 ?
O1 C2 H2B . . 109.9 ?
C1 C2 H2B . . 109.9 ?
H2A C2 H2B . . 108.3 ?
O1 C2A C1A . . 112.6(7) ?
O1 C2A H2C . . 109.1 ?
C1A C2A H2C . . 109.1 ?
O1 C2A H2D . . 109.1 ?
C1A C2A H2D . . 109.1 ?
H2C C2A H2D . . 107.8 ?
O1 C3 C3 . 16_546 105.9(4) ?
O1 C3 H3A . . 110.5 ?
C3 C3 H3A 16_546 . 110.5 ?
O1 C3 H3B . . 110.5 ?
C3 C3 H3B 16_546 . 110.5 ?
H3A C3 H3B . . 108.7 ?
O1 C3A C3A . 16_546 106.5(5) ?
O1 C3A H3C . . 110.4 ?
C3A C3A H3C 16_546 . 110.4 ?
O1 C3A H3D . . 110.4 ?
C3A C3A H3D 16_546 . 110.4 ?
H3C C3A H3D . . 108.6 ?

loop_
_geom_bond_atom_site_label_1
_geom_bond_atom_site_label_2
_geom_bond_site_symmetry_2
_geom_bond_distance
_geom_bond_publ_flag
Cl1 O2 4_557 1.422(4) yes
Cl1 O2 . 1.422(4) yes
Cl1 O3 4_557 1.434(3) yes
Cl1 O3 2_765 1.434(3) yes
Cl1 O3 . 1.434(3) yes
Cl1 O3 6_677 1.434(3) yes
Cl1 O3 3_675 1.434(3) yes
Cl1 O3 5_767 1.434(3) yes
Na1 O1 . 2.5661(15) yes
Na1 O1 3_665 2.5661(15) ?
Na1 O1 17_656 2.5661(15) ?
Na1 O1 2_655 2.5661(15) ?
Na1 O1 16_546 2.5661(15) ?
Na1 O1 18_556 2.5661(15) ?
Na1 N1 . 2.684(2) yes
Na1 N1 16_546 2.685(2) ?
O1 C2 . 1.428(4) ?
O1 C2A . 1.428(4) ?
O1 C3 . 1.436(4) ?
O1 C3A . 1.425(5) ?
O2 O3 6_677 1.639(5) yes
O2 O3 5_767 1.639(5) ?
O2 O3 4_557 1.639(5) ?
O3 O2 4_557 1.639(5) ?
O3 O3 4_557 1.533(9) ?
O3 O3 5_767 1.797(10) yes
N1 C1 . 1.474(4) ?
N1 C1 3_665 1.474(4) ?
N1 C1 2_655 1.474(4) ?
N1 C1A 3_665 1.480(4) ?
N1 C1A . 1.480(4) ?
N1 C1A 2_655 1.480(4) ?
C1 C2 . 1.473(5) ?
C1 H1A . 0.9900 ?
C1 H1B . 0.9900 ?
C1A C2A . 1.476(6) ?
C1A H1C . 0.9900 ?
C1A H1D . 0.9900 ?
C2 H2A . 0.9900 ?
C2 H2B . 0.9900 ?
C2A H2C . 0.9900 ?
C2A H2D . 0.9900 ?
C3 C3 16_546 1.483(6) ?
C3 H3A . 0.9900 ?
C3 H3B . 0.9900 ?
C3A C3A 16_546 1.474(6) ?
C3A H3C . 0.9900 ?
C3A H3D . 0.9900 ?

loop_
_geom_torsion_atom_site_label_1
_geom_torsion_atom_site_label_2
_geom_torsion_atom_site_label_3
_geom_torsion_atom_site_label_4
_geom_torsion_site_symmetry_1
_geom_torsion_site_symmetry_2
_geom_torsion_site_symmetry_3
_geom_torsion_site_symmetry_4
_geom_torsion
_geom_torsion_publ_flag
O3 Cl1 O2 O3 4_557 . . 6_677 120.000(5) ?
O3 Cl1 O2 O3 2_765 . . 6_677 -68.0(5) ?
O3 Cl1 O2 O3 . . . 6_677 172.0(5) ?
O3 Cl1 O2 O3 3_675 . . 6_677 52.0(5) ?
O3 Cl1 O2 O3 5_767 . . 6_677 -120.000(5) ?
O3 Cl1 O2 O3 4_557 . . 5_767 -120.000(14) ?
O3 Cl1 O2 O3 2_765 . . 5_767 52.0(5) ?
O3 Cl1 O2 O3 . . . 5_767 -68.0(5) ?
O3 Cl1 O2 O3 6_677 . . 5_767 120.000(13) ?
O3 Cl1 O2 O3 3_675 . . 5_767 172.0(5) ?
O3 Cl1 O2 O3 2_765 . . 4_557 172.0(5) ?
O3 Cl1 O2 O3 . . . 4_557 52.0(5) ?
O3 Cl1 O2 O3 6_677 . . 4_557 -120.000(3) ?
O3 Cl1 O2 O3 3_675 . . 4_557 -68.0(5) ?
O3 Cl1 O2 O3 5_767 . . 4_557 120.000(2) ?
O2 Cl1 O3 O3 4_557 . . 4_557 125.0(4) ?
O2 Cl1 O3 O3 . . . 4_557 -55.0(4) ?
O3 Cl1 O3 O3 2_765 . . 4_557 -175.6(3) ?
O3 Cl1 O3 O3 3_675 . . 4_557 65.5(5) ?
O3 Cl1 O3 O3 5_767 . . 4_557 -118.2(4) ?
O2 Cl1 O3 O2 . . . 4_557 180.000(4) ?
O3 Cl1 O3 O2 4_557 . . 4_557 -125.0(4) ?
O3 Cl1 O3 O2 2_765 . . 4_557 59.45(19) ?
O3 Cl1 O3 O2 3_675 . . 4_557 -59.45(19) ?
O3 Cl1 O3 O2 5_767 . . 4_557 116.8(3) ?
O2 Cl1 O3 O3 4_557 . . 5_767 -116.8(3) ?
O2 Cl1 O3 O3 . . . 5_767 63.2(3) ?
O3 Cl1 O3 O3 4_557 . . 5_767 118.2(4) ?
O3 Cl1 O3 O3 2_765 . . 5_767 -57.3(4) ?
O3 Cl1 O3 O3 3_675 . . 5_767 -176.2(2) ?
O1 Na1 O1 C3A 3_665 . . . 153.1(4) ?
O1 Na1 O1 C3A 17_656 . . . -58.9(4) ?
O1 Na1 O1 C3A 2_655 . . . -96.7(4) ?
O1 Na1 O1 C3A 16_546 . . . -18.3(4) ?
O1 Na1 O1 C3A 18_556 . . . 90.1(4) ?
N1 Na1 O1 C3A . . . . -151.8(4) ?
N1 Na1 O1 C3A 16_546 . . . 28.2(4) ?
O1 Na1 O1 C2A 3_665 . . . -35.5(7) ?
O1 Na1 O1 C2A 17_656 . . . 112.5(7) ?
O1 Na1 O1 C2A 2_655 . . . 74.8(7) ?
O1 Na1 O1 C2A 16_546 . . . 153.2(7) ?
O1 Na1 O1 C2A 18_556 . . . -98.4(7) ?
N1 Na1 O1 C2A . . . . 19.7(7) ?
N1 Na1 O1 C2A 16_546 . . . -160.3(7) ?
O1 Na1 O1 C2 3_665 . . . -58.0(5) ?
O1 Na1 O1 C2 17_656 . . . 90.0(5) ?
O1 Na1 O1 C2 2_655 . . . 52.3(5) ?
O1 Na1 O1 C2 16_546 . . . 130.7(5) ?
O1 Na1 O1 C2 18_556 . . . -120.9(5) ?
N1 Na1 O1 C2 . . . . -2.8(5) ?
N1 Na1 O1 C2 16_546 . . . 177.2(5) ?
O1 Na1 O1 C3 3_665 . . . -170.2(3) ?
O1 Na1 O1 C3 17_656 . . . -22.2(3) ?
O1 Na1 O1 C3 2_655 . . . -59.9(3) ?
O1 Na1 O1 C3 16_546 . . . 18.5(3) ?
O1 Na1 O1 C3 18_556 . . . 126.9(3) ?
N1 Na1 O1 C3 . . . . -115.1(3) ?
N1 Na1 O1 C3 16_546 . . . 64.9(3) ?
O1 Na1 N1 C1 . . . . -23.0(4) ?
O1 Na1 N1 C1 3_665 . . . 97.0(4) ?
O1 Na1 N1 C1 17_656 . . . 171.1(3) ?
O1 Na1 N1 C1 2_655 . . . -143.0(4) ?
O1 Na1 N1 C1 16_546 . . . -68.9(3) ?
O1 Na1 N1 C1 18_556 . . . 51.1(3) ?
O1 Na1 N1 C1 . . . 3_665 -143.0(3) ?
O1 Na1 N1 C1 3_665 . . 3_665 -23.0(3) ?
O1 Na1 N1 C1 17_656 . . 3_665 51.1(3) ?
O1 Na1 N1 C1 2_655 . . 3_665 97.0(3) ?
O1 Na1 N1 C1 16_546 . . 3_665 171.1(3) ?
O1 Na1 N1 C1 18_556 . . 3_665 -68.9(3) ?
O1 Na1 N1 C1 . . . 2_655 97.0(4) ?
O1 Na1 N1 C1 3_665 . . 2_655 -143.0(4) ?
O1 Na1 N1 C1 17_656 . . 2_655 -68.9(4) ?
O1 Na1 N1 C1 2_655 . . 2_655 -23.0(4) ?
O1 Na1 N1 C1 16_546 . . 2_655 51.1(4) ?
O1 Na1 N1 C1 18_556 . . 2_655 171.1(4) ?
O1 Na1 N1 C1A . . . 3_665 -107.5(4) ?
O1 Na1 N1 C1A 3_665 . . 3_665 12.5(4) ?
O1 Na1 N1 C1A 17_656 . . 3_665 86.6(4) ?
O1 Na1 N1 C1A 2_655 . . 3_665 132.5(4) ?
O1 Na1 N1 C1A 16_546 . . 3_665 -153.4(4) ?
O1 Na1 N1 C1A 18_556 . . 3_665 -33.4(4) ?
O1 Na1 N1 C1A . . . . 12.5(4) ?
O1 Na1 N1 C1A 3_665 . . . 132.5(4) ?
O1 Na1 N1 C1A 17_656 . . . -153.4(4) ?
O1 Na1 N1 C1A 2_655 . . . -107.5(4) ?
O1 Na1 N1 C1A 16_546 . . . -33.4(4) ?
O1 Na1 N1 C1A 18_556 . . . 86.6(4) ?
O1 Na1 N1 C1A . . . 2_655 132.5(5) ?
O1 Na1 N1 C1A 3_665 . . 2_655 -107.5(5) ?
O1 Na1 N1 C1A 17_656 . . 2_655 -33.4(4) ?
O1 Na1 N1 C1A 2_655 . . 2_655 12.5(5) ?
O1 Na1 N1 C1A 16_546 . . 2_655 86.6(5) ?
O1 Na1 N1 C1A 18_556 . . 2_655 -153.4(5) ?
C3 O1 C2 C1 . . . . 149.0(7) ?
Na1 O1 C2 C1 . . . . 28.7(9) ?
C3A O1 C2A C1A . . . . 115.5(10) ?
Na1 O1 C2A C1A . . . . -53.0(13) ?
C2 O1 C3 C3 . . . 16_546 -177.7(7) ?
Na1 O1 C3 C3 . . . 16_546 -52.1(8) ?
C2A O1 C3A C3A . . . 16_546 -116.9(11) ?
Na1 O1 C3A C3A . . . 16_546 51.6(10) ?
C1 N1 C1 C2 3_665 . . . 166.0(5) ?
C1 N1 C1 C2 2_655 . . . -63.7(9) ?
Na1 N1 C1 C2 . . . . 51.2(6) ?
C1A N1 C1A C2A 3_665 . . . 79.9(10) ?
C1A N1 C1A C2A 2_655 . . . -163.5(7) ?
Na1 N1 C1A C2A . . . . -41.8(8) ?
N1 C1 C2 O1 . . . . -55.6(9) ?
N1 C1A C2A O1 . . . . 65.1(14) ?
